data_7056355
loop_
_publ_author_name
'Gu, Xiaoxia'
'Wang, Shaowu'
'Wei, Yun'
'Zhu, Xiancui'
'Zhou, Shuangliu'
'Huang, Zeming'
'Mu, Xiaolong'

_publ_section_title
;
 Rare earth metal bisamido complexes with a NNO tridentate ligand and
 catalytic activity for selective polymerization of isoprene
;
_journal_name_full 'New J. Chem.'
_journal_paper_doi 10.1039/C7NJ01454F
_journal_year 2017
_chemical_formula_moiety 'C24 H51 N4 O Si4 Sm'
_chemical_formula_sum 'C24 H51 N4 O Si4 Sm'
_chemical_formula_weight 674.39
_space_group_crystal_system monoclinic
_space_group_IT_number 14
_space_group_name_Hall '-P 2yn'
_space_group_name_H-M_alt 'P 1 21/n 1'
_symmetry_space_group_name_Hall '-P 2yn'
_symmetry_space_group_name_H-M 'P 1 21/n 1'
_atom_sites_solution_hydrogens geom
_atom_sites_solution_primary direct
_audit_creation_date 2017-06-15
_audit_creation_method
;
Olex2 1.2
(compiled 2017.03.28 svn.r3405 for OlexSys, GUI svn.r5337)
;
_audit_update_record
;
2017-06-17 deposited with the CCDC.
2017-06-22 downloaded from the CCDC.
;
_cell_angle_alpha 90
_cell_angle_beta 102.4170(10)
_cell_angle_gamma 90
_cell_formula_units_Z 4
_cell_length_a 12.7324(9)
_cell_length_b 16.9061(11)
_cell_length_c 16.9308(12)
_cell_measurement_reflns_used 9804
_cell_measurement_temperature 293(2)
_cell_measurement_theta_max 27.54
_cell_measurement_theta_min 2.41
_cell_volume 3559.2(4)
_computing_cell_refinement 'Bruker SMART'
_computing_data_collection 'Bruker SMART'
_computing_data_reduction 'Bruker SAINT'
_computing_molecular_graphics 'Olex2 (Dolomanov et al., 2009)'
_computing_publication_material 'Olex2 (Dolomanov et al., 2009)'
_computing_structure_refinement 'ShelXL (Sheldrick, 2015)'
_computing_structure_solution 'ShelXS (Sheldrick, 2008)'
_diffrn_ambient_temperature 293.15
_diffrn_measured_fraction_theta_full 0.999
_diffrn_measured_fraction_theta_max 0.985
_diffrn_measurement_device_type 'CCD area detector'
_diffrn_measurement_method 'phi and omega scans'
_diffrn_radiation_type MoK\a
_diffrn_radiation_wavelength 0.71073
_diffrn_reflns_av_R_equivalents 0.0259
_diffrn_reflns_av_unetI/netI 0.0183
_diffrn_reflns_Laue_measured_fraction_full 0.999
_diffrn_reflns_Laue_measured_fraction_max 0.985
_diffrn_reflns_limit_h_max 16
_diffrn_reflns_limit_h_min -16
_diffrn_reflns_limit_k_max 21
_diffrn_reflns_limit_k_min -21
_diffrn_reflns_limit_l_max 22
_diffrn_reflns_limit_l_min -22
_diffrn_reflns_number 39955
_diffrn_reflns_point_group_measured_fraction_full 0.999
_diffrn_reflns_point_group_measured_fraction_max 0.985
_diffrn_reflns_theta_full 25.242
_diffrn_reflns_theta_max 27.547
_diffrn_reflns_theta_min 1.723
_exptl_absorpt_coefficient_mu 1.805
_exptl_absorpt_correction_T_max 0.7031
_exptl_absorpt_correction_T_min 0.6816
_exptl_absorpt_correction_type multi-scan
_exptl_absorpt_process_details 'SADABS (Sheldrick,2014)'
_exptl_crystal_colour colorless
_exptl_crystal_density_diffrn 1.259
_exptl_crystal_description block
_exptl_crystal_F_000 1396
_exptl_crystal_size_max 0.23
_exptl_crystal_size_mid 0.22
_exptl_crystal_size_min 0.21
_refine_diff_density_max 1.124
_refine_diff_density_min -1.093
_refine_diff_density_rms 0.059
_refine_ls_extinction_coef 0.00534(14)
_refine_ls_extinction_expression Fc^*^=kFc[1+0.001xFc^2^\l^3^/sin(2\q)]^-1/4^
_refine_ls_extinction_method 'SHELXL-2014/8 (Sheldrick 2014'
_refine_ls_goodness_of_fit_ref 1.009
_refine_ls_hydrogen_treatment constr
_refine_ls_matrix_type full
_refine_ls_number_parameters 362
_refine_ls_number_reflns 8088
_refine_ls_number_restraints 120
_refine_ls_restrained_S_all 1.009
_refine_ls_R_factor_all 0.0363
_refine_ls_R_factor_gt 0.0280
_refine_ls_shift/su_max 0.002
_refine_ls_shift/su_mean 0.000
_refine_ls_structure_factor_coef Fsqd
_refine_ls_weighting_details 'w=1/[\s^2^(Fo^2^)+(0.0200P)^2^+3.8000P] where P=(Fo^2^+2Fc^2^)/3'
_refine_ls_weighting_scheme calc
_refine_ls_wR_factor_gt 0.0616
_refine_ls_wR_factor_ref 0.0671
_reflns_Friedel_coverage 0.000
_reflns_number_gt 6853
_reflns_number_total 8088
_reflns_threshold_expression 'I > 2\s(I)'
_cod_data_source_file c7nj01454f2.cif
_cod_data_source_block 3_0m
_cod_database_code 7056355
_shelx_shelxl_version_number 2014/8
_shelx_space_group_comment
;
The symmetry employed for this shelxl refinement is uniquely defined
by the following loop, which should always be used as a source of
symmetry information in preference to the above space-group names.
They are only intended as comments.
;
_shelx_estimated_absorpt_t_max 0.703
_shelx_estimated_absorpt_t_min 0.682
_olex2_refinement_description
;
1. Fixed Uiso
 At 1.2 times of:
  All C(H) groups, All C(H,H) groups
 At 1.5 times of:
  All C(H,H,H) groups
2. Uiso/Uaniso restraints and constraints
Si2 \\sim Si2B: within 3.8A with sigma of 0.02 and sigma for terminal atoms of
0.04
C16 \\sim C17 \\sim C18 \\sim C16 \\sim C17 \\sim C18 \\sim Si2B \\sim C16B
\\sim C17B \\sim C18B: within 3.8A with sigma of 0.02 and sigma for terminal
atoms of 0.04
3. Others
 Sof(Si2B)=Sof(C16B)=Sof(H16D)=Sof(H16E)=Sof(H16F)=Sof(C17B)=Sof(H17D)=
 Sof(H17E)=Sof(H17F)=Sof(C18B)=Sof(H18D)=Sof(H18E)=Sof(H18F)=1-FVAR(1)
 Sof(Si2)=Sof(C16)=Sof(H16A)=Sof(H16B)=Sof(H16C)=Sof(C17)=Sof(H17A)=Sof(H17B)=
 Sof(H17C)=Sof(C18)=Sof(H18A)=Sof(H18B)=Sof(H18C)=FVAR(1)
4.a Secondary CH2 refined with riding coordinates:
 C6(H6A,H6B), C7(H7A,H7B)
4.b Aromatic/amide H refined with riding coordinates:
 C1(H1), C2(H2), C3(H3), C4(H4), C10(H10)
4.c Idealised Me refined as rotating group:
 C8(H8A,H8B,H8C), C12(H12A,H12B,H12C), C13(H13A,H13B,H13C), C14(H14A,H14B,
 H14C), C15(H15A,H15B,H15C), C19(H19A,H19B,H19C), C20(H20A,H20B,H20C), C21(H21A,
 H21B,H21C), C22(H22A,H22B,H22C), C23(H23A,H23B,H23C), C24(H24A,H24B,H24C),
 C16(H16A,H16B,H16C), C17(H17A,H17B,H17C), C18(H18A,H18B,H18C), C16B(H16D,H16E,
 H16F), C17B(H17D,H17E,H17F), C18B(H18D,H18E,H18F)
;
_olex2_submission_special_instructions 'No special instructions were received'

loop_
_space_group_symop_operation_xyz
'x, y, z'
'-x+1/2, y+1/2, -z+1/2'
'-x, -y, -z'
'x-1/2, -y-1/2, z-1/2'

loop_
_atom_site_label
_atom_site_type_symbol
_atom_site_fract_x
_atom_site_fract_y
_atom_site_fract_z
_atom_site_U_iso_or_equiv
_atom_site_adp_type
_atom_site_occupancy
_atom_site_site_symmetry_order
_atom_site_calc_flag
_atom_site_refinement_flags_posn
_atom_site_refinement_flags_adp
_atom_site_refinement_flags_occupancy
_atom_site_disorder_assembly
_atom_site_disorder_group
Sm1 Sm 0.53252(2) 0.22590(2) 0.23903(2) 0.04929(6) Uani 1 1 d . . . . .
Si1 Si 0.26464(7) 0.16450(6) 0.22034(7) 0.0758(3) Uani 1 1 d . . . . .
Si3 Si 0.68623(10) 0.20530(10) 0.09527(7) 0.1039(4) Uani 1 1 d . . . . .
Si4 Si 0.81210(7) 0.23970(6) 0.26042(6) 0.0664(2) Uani 1 1 d . . . . .
O1 O 0.5806(2) 0.18870(15) 0.36882(15) 0.0782(6) Uani 1 1 d . . . . .
N1 N 0.4466(2) 0.32785(16) 0.12804(15) 0.0655(6) Uani 1 1 d . . . . .
N2 N 0.52488(19) 0.34961(14) 0.31523(15) 0.0579(6) Uani 1 1 d . . . . .
N3 N 0.3916(2) 0.13688(16) 0.2160(2) 0.0809(9) Uani 1 1 d . . . . .
N4 N 0.69223(19) 0.22603(15) 0.19400(15) 0.0573(6) Uani 1 1 d . . . . .
C1 C 0.3621(3) 0.3115(3) 0.0680(2) 0.0820(10) Uani 1 1 d . . . . .
H1 H 0.3367 0.2598 0.0627 0.098 Uiso 1 1 calc R . . . .
C2 C 0.3112(3) 0.3668(3) 0.0138(2) 0.0976(13) Uani 1 1 d . . . . .
H2 H 0.2534 0.3527 -0.0274 0.117 Uiso 1 1 calc R . . . .
C3 C 0.3471(4) 0.4427(3) 0.0219(3) 0.1091(15) Uani 1 1 d . . . . .
H3 H 0.3131 0.4818 -0.0131 0.131 Uiso 1 1 calc R . . . .
C4 C 0.4339(4) 0.4609(2) 0.0821(2) 0.0893(11) Uani 1 1 d . . . . .
H4 H 0.4599 0.5125 0.0878 0.107 Uiso 1 1 calc R . . . .
C5 C 0.4828(3) 0.40249(19) 0.13428(19) 0.0656(8) Uani 1 1 d . . . . .
C6 C 0.5775(3) 0.41958(19) 0.2009(2) 0.0723(9) Uani 1 1 d . . . . .
H6A H 0.6105 0.4686 0.1889 0.087 Uiso 1 1 calc R . . . .
H6B H 0.6300 0.3776 0.2029 0.087 Uiso 1 1 calc R . . . .
C7 C 0.5489(3) 0.42667(19) 0.2829(2) 0.0770(10) Uani 1 1 d . . . . .
H7A H 0.6085 0.4510 0.3205 0.092 Uiso 1 1 calc R . . . .
H7B H 0.4869 0.4610 0.2784 0.092 Uiso 1 1 calc R . . . .
C8 C 0.4792(4) 0.4263(3) 0.4263(3) 0.1149(16) Uani 1 1 d . . . . .
H8A H 0.5446 0.4566 0.4365 0.172 Uiso 1 1 calc GR . . . .
H8B H 0.4589 0.4151 0.4765 0.172 Uiso 1 1 calc GR . . . .
H8C H 0.4232 0.4559 0.3919 0.172 Uiso 1 1 calc GR . . . .
C9 C 0.4969(3) 0.3490(2) 0.3850(2) 0.0717(9) Uani 1 1 d . . . . .
C10 C 0.4835(3) 0.2800(3) 0.4280(2) 0.0839(11) Uani 1 1 d . . . . .
H10 H 0.4397 0.2848 0.4651 0.101 Uiso 1 1 calc R . . . .
C11 C 0.5259(3) 0.2081(3) 0.4223(2) 0.0775(10) Uani 1 1 d . . . . .
C12 C 0.5149(4) 0.1427(3) 0.4817(3) 0.1228(18) Uani 1 1 d . . . . .
H12A H 0.4582 0.1558 0.5088 0.184 Uiso 1 1 calc GR . . . .
H12B H 0.5813 0.1373 0.5209 0.184 Uiso 1 1 calc GR . . . .
H12C H 0.4982 0.0938 0.4530 0.184 Uiso 1 1 calc GR . . . .
C13 C 0.1628(4) 0.1444(3) 0.1257(4) 0.141(2) Uani 1 1 d . . . . .
H13A H 0.1958 0.1495 0.0800 0.212 Uiso 1 1 calc GR . . . .
H13B H 0.1049 0.1817 0.1208 0.212 Uiso 1 1 calc GR . . . .
H13C H 0.1354 0.0917 0.1274 0.212 Uiso 1 1 calc GR . . . .
C14 C 0.2120(5) 0.1152(4) 0.3022(4) 0.159(3) Uani 1 1 d . . . . .
H14A H 0.2023 0.0598 0.2905 0.238 Uiso 1 1 calc GR . . . .
H14B H 0.1442 0.1383 0.3056 0.238 Uiso 1 1 calc GR . . . .
H14C H 0.2622 0.1220 0.3528 0.238 Uiso 1 1 calc GR . . . .
C15 C 0.2569(3) 0.2719(2) 0.2406(3) 0.0965(13) Uani 1 1 d . . . . .
H15A H 0.1860 0.2848 0.2474 0.145 Uiso 1 1 calc GR . . . .
H15B H 0.2724 0.3013 0.1960 0.145 Uiso 1 1 calc GR . . . .
H15C H 0.3085 0.2851 0.2891 0.145 Uiso 1 1 calc GR . . . .
C19 C 0.5502(4) 0.1613(5) 0.0474(3) 0.177(3) Uani 1 1 d . . . . .
H19A H 0.5599 0.1086 0.0291 0.265 Uiso 1 1 calc GR . . . .
H19B H 0.5162 0.1933 0.0022 0.265 Uiso 1 1 calc GR . . . .
H19C H 0.5058 0.1598 0.0866 0.265 Uiso 1 1 calc GR . . . .
C20 C 0.7024(7) 0.2952(5) 0.0350(4) 0.203(4) Uani 1 1 d . . . . .
H20A H 0.7669 0.3226 0.0603 0.304 Uiso 1 1 calc GR . . . .
H20B H 0.6416 0.3294 0.0324 0.304 Uiso 1 1 calc GR . . . .
H20C H 0.7070 0.2797 -0.0188 0.304 Uiso 1 1 calc GR . . . .
C21 C 0.7864(4) 0.1299(4) 0.0778(3) 0.141(2) Uani 1 1 d . . . . .
H21A H 0.8575 0.1469 0.1034 0.211 Uiso 1 1 calc GR . . . .
H21B H 0.7817 0.1241 0.0207 0.211 Uiso 1 1 calc GR . . . .
H21C H 0.7713 0.0801 0.1002 0.211 Uiso 1 1 calc GR . . . .
C22 C 0.8728(4) 0.1442(3) 0.3028(3) 0.1120(15) Uani 1 1 d . . . . .
H22A H 0.8204 0.1141 0.3230 0.168 Uiso 1 1 calc GR . . . .
H22B H 0.9336 0.1546 0.3461 0.168 Uiso 1 1 calc GR . . . .
H22C H 0.8959 0.1147 0.2611 0.168 Uiso 1 1 calc GR . . . .
C23 C 0.7976(3) 0.3032(2) 0.3482(2) 0.0880(11) Uani 1 1 d . . . . .
H23A H 0.7776 0.3558 0.3294 0.132 Uiso 1 1 calc GR . . . .
H23B H 0.8648 0.3049 0.3869 0.132 Uiso 1 1 calc GR . . . .
H23C H 0.7430 0.2816 0.3731 0.132 Uiso 1 1 calc GR . . . .
C24 C 0.9162(4) 0.2908(3) 0.2153(4) 0.127(2) Uani 1 1 d . . . . .
H24A H 0.9284 0.2609 0.1700 0.190 Uiso 1 1 calc GR . . . .
H24B H 0.9821 0.2948 0.2553 0.190 Uiso 1 1 calc GR . . . .
H24C H 0.8913 0.3428 0.1977 0.190 Uiso 1 1 calc GR . . . .
Si2 Si 0.43646(15) 0.03696(9) 0.22947(15) 0.0753(6) Uani 0.676(4) 1 d . U P A 1
C16 C 0.4028(7) -0.0203(4) 0.3145(6) 0.126(3) Uani 0.676(4) 1 d . U P A 1
H16A H 0.4263 0.0084 0.3641 0.189 Uiso 0.676(4) 1 calc GR . P A 1
H16B H 0.4382 -0.0707 0.3185 0.189 Uiso 0.676(4) 1 calc GR . P A 1
H16C H 0.3264 -0.0281 0.3049 0.189 Uiso 0.676(4) 1 calc GR . P A 1
C17 C 0.3788(7) -0.0214(5) 0.1365(6) 0.131(3) Uani 0.676(4) 1 d . U P A 1
H17A H 0.3022 -0.0253 0.1304 0.196 Uiso 0.676(4) 1 calc GR . P A 1
H17B H 0.4096 -0.0734 0.1413 0.196 Uiso 0.676(4) 1 calc GR . P A 1
H17C H 0.3949 0.0046 0.0901 0.196 Uiso 0.676(4) 1 calc GR . P A 1
C18 C 0.5865(6) 0.0327(4) 0.2468(5) 0.100(2) Uani 0.676(4) 1 d . U P A 1
H18A H 0.6087 -0.0210 0.2420 0.150 Uiso 0.676(4) 1 calc GR . P A 1
H18B H 0.6174 0.0521 0.3000 0.150 Uiso 0.676(4) 1 calc GR . P A 1
H18C H 0.6103 0.0648 0.2073 0.150 Uiso 0.676(4) 1 calc GR . P A 1
Si2B Si 0.4086(3) 0.05309(19) 0.1609(5) 0.104(2) Uani 0.324(4) 1 d . U P A 2
C16B C 0.5606(14) 0.0370(10) 0.1838(14) 0.123(5) Uani 0.324(4) 1 d . U P A 2
H16D H 0.5757 -0.0173 0.1738 0.185 Uiso 0.324(4) 1 calc GR . P A 2
H16E H 0.5901 0.0496 0.2394 0.185 Uiso 0.324(4) 1 calc GR . P A 2
H16F H 0.5923 0.0705 0.1496 0.185 Uiso 0.324(4) 1 calc GR . P A 2
C17B C 0.3546(16) -0.0307(10) 0.2090(17) 0.152(6) Uani 0.324(4) 1 d . U P A 2
H17D H 0.3847 -0.0791 0.1942 0.228 Uiso 0.324(4) 1 calc GR . P A 2
H17E H 0.2777 -0.0322 0.1911 0.228 Uiso 0.324(4) 1 calc GR . P A 2
H17F H 0.3730 -0.0245 0.2667 0.228 Uiso 0.324(4) 1 calc GR . P A 2
C18B C 0.3536(15) 0.0378(10) 0.0510(13) 0.154(7) Uani 0.324(4) 1 d . U P A 2
H18D H 0.3570 -0.0173 0.0383 0.230 Uiso 0.324(4) 1 calc GR . P A 2
H18E H 0.3954 0.0677 0.0205 0.230 Uiso 0.324(4) 1 calc GR . P A 2
H18F H 0.2802 0.0553 0.0375 0.230 Uiso 0.324(4) 1 calc GR . P A 2

loop_
_atom_site_aniso_label
_atom_site_aniso_U_11
_atom_site_aniso_U_22
_atom_site_aniso_U_33
_atom_site_aniso_U_23
_atom_site_aniso_U_13
_atom_site_aniso_U_12
Sm1 0.04753(8) 0.04066(8) 0.06377(10) -0.00994(6) 0.02103(6) -0.00444(5)
Si1 0.0481(5) 0.0770(6) 0.1015(7) 0.0011(5) 0.0145(5) -0.0130(4)
Si3 0.0807(7) 0.1733(13) 0.0635(6) -0.0129(7) 0.0284(5) 0.0333(8)
Si4 0.0466(4) 0.0615(5) 0.0891(6) 0.0021(4) 0.0105(4) 0.0002(4)
O1 0.0840(16) 0.0757(15) 0.0793(15) 0.0144(12) 0.0276(13) 0.0130(13)
N1 0.0673(16) 0.0652(16) 0.0618(15) -0.0037(12) 0.0090(12) -0.0098(13)
N2 0.0590(14) 0.0524(13) 0.0592(14) -0.0145(11) 0.0062(11) 0.0033(11)
N3 0.0584(15) 0.0573(15) 0.134(3) -0.0257(16) 0.0362(17) -0.0166(12)
N4 0.0469(12) 0.0682(15) 0.0602(14) -0.0032(11) 0.0189(11) -0.0014(11)
C1 0.077(2) 0.092(3) 0.074(2) -0.012(2) 0.0096(18) -0.015(2)
C2 0.084(3) 0.133(4) 0.067(2) 0.001(2) -0.001(2) 0.000(3)
C3 0.118(4) 0.117(4) 0.083(3) 0.025(3) 0.001(3) 0.016(3)
C4 0.110(3) 0.075(2) 0.080(2) 0.0139(19) 0.014(2) 0.002(2)
C5 0.074(2) 0.0605(18) 0.0633(18) 0.0027(14) 0.0179(15) -0.0032(15)
C6 0.082(2) 0.0459(16) 0.086(2) 0.0014(15) 0.0118(18) -0.0122(15)
C7 0.090(2) 0.0485(17) 0.085(2) -0.0160(16) 0.0021(19) 0.0034(16)
C8 0.145(4) 0.109(3) 0.098(3) -0.044(3) 0.041(3) 0.022(3)
C9 0.0642(19) 0.082(2) 0.068(2) -0.0267(18) 0.0124(16) 0.0081(17)
C10 0.081(2) 0.106(3) 0.072(2) -0.011(2) 0.0321(19) -0.001(2)
C11 0.067(2) 0.104(3) 0.0613(19) 0.0112(19) 0.0141(16) -0.0056(19)
C12 0.122(4) 0.148(5) 0.106(3) 0.048(3) 0.042(3) 0.001(3)
C13 0.111(4) 0.123(4) 0.160(5) -0.023(4) -0.037(4) -0.023(3)
C14 0.119(4) 0.178(6) 0.203(6) 0.070(5) 0.087(4) 0.011(4)
C15 0.060(2) 0.097(3) 0.135(4) -0.022(3) 0.028(2) 0.006(2)
C19 0.100(4) 0.307(9) 0.109(4) -0.116(5) -0.009(3) 0.043(5)
C20 0.230(8) 0.283(10) 0.123(5) 0.098(6) 0.101(5) 0.094(7)
C21 0.104(4) 0.201(6) 0.126(4) -0.062(4) 0.045(3) 0.037(4)
C22 0.111(3) 0.091(3) 0.123(4) 0.007(3) 0.000(3) 0.034(3)
C23 0.067(2) 0.092(3) 0.092(3) -0.015(2) -0.0136(19) -0.0040(19)
C24 0.076(3) 0.118(4) 0.200(6) -0.014(4) 0.059(3) -0.034(3)
Si2 0.0837(11) 0.0448(7) 0.1025(15) -0.0133(8) 0.0314(10) -0.0128(7)
C16 0.152(7) 0.058(3) 0.187(7) 0.022(4) 0.079(6) 0.004(4)
C17 0.131(6) 0.095(5) 0.165(7) -0.070(5) 0.029(6) -0.018(4)
C18 0.094(5) 0.052(3) 0.158(7) 0.000(4) 0.038(5) 0.012(3)
Si2B 0.071(2) 0.0415(16) 0.198(6) -0.014(2) 0.028(3) -0.0105(14)
C16B 0.099(9) 0.065(7) 0.209(14) -0.020(10) 0.038(11) 0.008(7)
C17B 0.123(11) 0.076(8) 0.255(15) 0.005(11) 0.038(12) -0.006(8)
C18B 0.130(12) 0.110(10) 0.211(15) -0.098(11) 0.015(11) -0.018(9)

loop_
_atom_type_symbol
_atom_type_description
_atom_type_scat_dispersion_real
_atom_type_scat_dispersion_imag
_atom_type_scat_source
C C 0.0033 0.0016 'International Tables Vol C Tables 4.2.6.8 and 6.1.1.4'
H H 0.0000 0.0000 'International Tables Vol C Tables 4.2.6.8 and 6.1.1.4'
N N 0.0061 0.0033 'International Tables Vol C Tables 4.2.6.8 and 6.1.1.4'
O O 0.0106 0.0060 'International Tables Vol C Tables 4.2.6.8 and 6.1.1.4'
Si Si 0.0817 0.0704 'International Tables Vol C Tables 4.2.6.8 and 6.1.1.4'
Sm Sm -0.1638 3.4418 'International Tables Vol C Tables 4.2.6.8 and 6.1.1.4'

loop_
_geom_angle_atom_site_label_1
_geom_angle_atom_site_label_2
_geom_angle_atom_site_label_3
_geom_angle
O1 Sm1 N1 151.06(9)
O1 Sm1 N2 76.03(9)
O1 Sm1 N3 91.22(11)
O1 Sm1 N4 104.38(9)
O1 Sm1 Si2B 98.31(15)
N1 Sm1 Si2B 101.36(13)
N2 Sm1 N1 76.08(8)
N2 Sm1 Si2B 148.42(10)
N3 Sm1 N1 96.81(10)
N3 Sm1 N2 121.55(9)
N3 Sm1 N4 130.48(9)
N3 Sm1 Si2B 26.87(10)
N4 Sm1 N1 91.38(9)
N4 Sm1 N2 107.85(8)
N4 Sm1 Si2B 103.66(10)
N3 Si1 C13 113.9(2)
N3 Si1 C14 114.0(2)
N3 Si1 C15 111.46(16)
C14 Si1 C13 105.3(3)
C15 Si1 C13 106.5(2)
C15 Si1 C14 105.0(3)
N4 Si3 C19 110.24(19)
N4 Si3 C20 112.6(3)
N4 Si3 C21 114.2(2)
C20 Si3 C19 106.5(4)
C20 Si3 C21 108.0(3)
C21 Si3 C19 104.8(3)
N4 Si4 C22 111.99(18)
N4 Si4 C23 111.95(14)
N4 Si4 C24 113.8(2)
C22 Si4 C23 107.1(2)
C22 Si4 C24 106.5(2)
C23 Si4 C24 104.9(2)
C11 O1 Sm1 122.6(2)
C1 N1 Sm1 123.6(2)
C5 N1 Sm1 118.8(2)
C5 N1 C1 117.4(3)
C7 N2 Sm1 121.40(19)
C9 N2 Sm1 121.0(2)
C9 N2 C7 117.6(3)
Si1 N3 Sm1 121.69(14)
Si1 N3 Si2 122.48(16)
Si1 N3 Si2B 118.5(2)
Si2 N3 Sm1 112.32(14)
Si2B N3 Sm1 116.14(18)
Si3 N4 Sm1 117.87(13)
Si3 N4 Si4 121.53(14)
Si4 N4 Sm1 120.44(13)
N1 C1 H1 118.2
N1 C1 C2 123.6(4)
C2 C1 H1 118.2
C1 C2 H2 120.8
C3 C2 C1 118.5(4)
C3 C2 H2 120.8
C2 C3 H3 120.4
C2 C3 C4 119.2(4)
C4 C3 H3 120.4
C3 C4 H4 120.1
C3 C4 C5 119.7(4)
C5 C4 H4 120.1
N1 C5 C4 121.5(3)
N1 C5 C6 116.8(3)
C4 C5 C6 121.7(3)
C5 C6 H6A 108.9
C5 C6 H6B 108.9
C5 C6 C7 113.2(3)
H6A C6 H6B 107.7
C7 C6 H6A 108.9
C7 C6 H6B 108.9
N2 C7 C6 112.4(2)
N2 C7 H7A 109.1
N2 C7 H7B 109.1
C6 C7 H7A 109.1
C6 C7 H7B 109.1
H7A C7 H7B 107.9
H8A C8 H8B 109.5
H8A C8 H8C 109.5
H8B C8 H8C 109.5
C9 C8 H8A 109.5
C9 C8 H8B 109.5
C9 C8 H8C 109.5
N2 C9 C8 120.4(4)
N2 C9 C10 124.2(3)
C10 C9 C8 115.4(3)
C9 C10 H10 115.8
C11 C10 C9 128.4(3)
C11 C10 H10 115.8
O1 C11 C10 124.2(4)
O1 C11 C12 114.7(4)
C10 C11 C12 121.1(4)
C11 C12 H12A 109.5
C11 C12 H12B 109.5
C11 C12 H12C 109.5
H12A C12 H12B 109.5
H12A C12 H12C 109.5
H12B C12 H12C 109.5
Si1 C13 H13A 109.5
Si1 C13 H13B 109.5
Si1 C13 H13C 109.5
H13A C13 H13B 109.5
H13A C13 H13C 109.5
H13B C13 H13C 109.5
Si1 C14 H14A 109.5
Si1 C14 H14B 109.5
Si1 C14 H14C 109.5
H14A C14 H14B 109.5
H14A C14 H14C 109.5
H14B C14 H14C 109.5
Si1 C15 H15A 109.5
Si1 C15 H15B 109.5
Si1 C15 H15C 109.5
H15A C15 H15B 109.5
H15A C15 H15C 109.5
H15B C15 H15C 109.5
Si3 C19 H19A 109.5
Si3 C19 H19B 109.5
Si3 C19 H19C 109.5
H19A C19 H19B 109.5
H19A C19 H19C 109.5
H19B C19 H19C 109.5
Si3 C20 H20A 109.5
Si3 C20 H20B 109.5
Si3 C20 H20C 109.5
H20A C20 H20B 109.5
H20A C20 H20C 109.5
H20B C20 H20C 109.5
Si3 C21 H21A 109.5
Si3 C21 H21B 109.5
Si3 C21 H21C 109.5
H21A C21 H21B 109.5
H21A C21 H21C 109.5
H21B C21 H21C 109.5
Si4 C22 H22A 109.5
Si4 C22 H22B 109.5
Si4 C22 H22C 109.5
H22A C22 H22B 109.5
H22A C22 H22C 109.5
H22B C22 H22C 109.5
Si4 C23 H23A 109.5
Si4 C23 H23B 109.5
Si4 C23 H23C 109.5
H23A C23 H23B 109.5
H23A C23 H23C 109.5
H23B C23 H23C 109.5
Si4 C24 H24A 109.5
Si4 C24 H24B 109.5
Si4 C24 H24C 109.5
H24A C24 H24B 109.5
H24A C24 H24C 109.5
H24B C24 H24C 109.5
N3 Si2 C16 118.1(3)
N3 Si2 C17 109.6(4)
N3 Si2 C18 110.2(2)
C17 Si2 C16 105.3(4)
C17 Si2 C18 108.4(4)
C18 Si2 C16 104.8(4)
Si2 C16 H16A 109.5
Si2 C16 H16B 109.5
Si2 C16 H16C 109.5
H16A C16 H16B 109.5
H16A C16 H16C 109.5
H16B C16 H16C 109.5
Si2 C17 H17A 109.5
Si2 C17 H17B 109.5
Si2 C17 H17C 109.5
H17A C17 H17B 109.5
H17A C17 H17C 109.5
H17B C17 H17C 109.5
Si2 C18 H18A 109.5
Si2 C18 H18B 109.5
Si2 C18 H18C 109.5
H18A C18 H18B 109.5
H18A C18 H18C 109.5
H18B C18 H18C 109.5
N3 Si2B Sm1 36.99(11)
N3 Si2B C16B 104.2(6)
N3 Si2B C17B 106.8(9)
N3 Si2B C18B 126.0(6)
C16B Si2B Sm1 71.5(5)
C17B Si2B Sm1 131.8(9)
C17B Si2B C16B 105.0(9)
C18B Si2B Sm1 123.0(7)
C18B Si2B C16B 109.2(9)
C18B Si2B C17B 103.9(10)
Si2B C16B H16D 109.5
Si2B C16B H16E 109.5
Si2B C16B H16F 109.5
H16D C16B H16E 109.5
H16D C16B H16F 109.5
H16E C16B H16F 109.5
Si2B C17B H17D 109.5
Si2B C17B H17E 109.5
Si2B C17B H17F 109.5
H17D C17B H17E 109.5
H17D C17B H17F 109.5
H17E C17B H17F 109.5
Si2B C18B H18D 109.5
Si2B C18B H18E 109.5
Si2B C18B H18F 109.5
H18D C18B H18E 109.5
H18D C18B H18F 109.5
H18E C18B H18F 109.5

loop_
_geom_bond_atom_site_label_1
_geom_bond_atom_site_label_2
_geom_bond_distance
Sm1 O1 2.241(2)
Sm1 N1 2.610(3)
Sm1 N2 2.470(2)
Sm1 N3 2.310(2)
Sm1 N4 2.320(2)
Sm1 Si2B 3.447(4)
Si1 N3 1.699(3)
Si1 C13 1.863(5)
Si1 C14 1.862(5)
Si1 C15 1.854(4)
Si3 N4 1.693(3)
Si3 C19 1.899(6)
Si3 C20 1.867(7)
Si3 C21 1.871(5)
Si4 N4 1.706(3)
Si4 C22 1.866(4)
Si4 C23 1.874(4)
Si4 C24 1.876(4)
O1 C11 1.298(4)
N1 C1 1.341(4)
N1 C5 1.340(4)
N2 C7 1.471(4)
N2 C9 1.305(4)
N3 Si2 1.782(3)
N3 Si2B 1.735(5)
C1 H1 0.9300
C1 C2 1.370(6)
C2 H2 0.9300
C2 C3 1.360(6)
C3 H3 0.9300
C3 C4 1.367(6)
C4 H4 0.9300
C4 C5 1.382(5)
C5 C6 1.491(5)
C6 H6A 0.9700
C6 H6B 0.9700
C6 C7 1.514(5)
C7 H7A 0.9700
C7 H7B 0.9700
C8 H8A 0.9600
C8 H8B 0.9600
C8 H8C 0.9600
C8 C9 1.521(5)
C9 C10 1.405(5)
C10 H10 0.9300
C10 C11 1.342(5)
C11 C12 1.521(5)
C12 H12A 0.9600
C12 H12B 0.9600
C12 H12C 0.9600
C13 H13A 0.9600
C13 H13B 0.9600
C13 H13C 0.9600
C14 H14A 0.9600
C14 H14B 0.9600
C14 H14C 0.9600
C15 H15A 0.9600
C15 H15B 0.9600
C15 H15C 0.9600
C19 H19A 0.9600
C19 H19B 0.9600
C19 H19C 0.9600
C20 H20A 0.9600
C20 H20B 0.9600
C20 H20C 0.9600
C21 H21A 0.9600
C21 H21B 0.9600
C21 H21C 0.9600
C22 H22A 0.9600
C22 H22B 0.9600
C22 H22C 0.9600
C23 H23A 0.9600
C23 H23B 0.9600
C23 H23C 0.9600
C24 H24A 0.9600
C24 H24B 0.9600
C24 H24C 0.9600
Si2 C16 1.860(7)
Si2 C17 1.869(7)
Si2 C18 1.870(8)
C16 H16A 0.9600
C16 H16B 0.9600
C16 H16C 0.9600
C17 H17A 0.9600
C17 H17B 0.9600
C17 H17C 0.9600
C18 H18A 0.9600
C18 H18B 0.9600
C18 H18C 0.9600
Si2B C16B 1.910(18)
Si2B C17B 1.84(2)
Si2B C18B 1.86(2)
C16B H16D 0.9600
C16B H16E 0.9600
C16B H16F 0.9600
C17B H17D 0.9600
C17B H17E 0.9600
C17B H17F 0.9600
C18B H18D 0.9600
C18B H18E 0.9600
C18B H18F 0.9600
